data_4122187
loop_
_publ_author_name
'Schmidt, Anna-Corina'
'Heinemann, Frank W.'
'Lukens, Jr, Wayne W'
'Meyer, Karsten'

_publ_section_title
;
 Molecular and Electronic Structure of Dinuclear Uranium Bis-\m-Oxo
 Complexes with Diamond Core Structural Motifs.
;
_journal_issue 34
_journal_name_full 'Journal of the American Chemical Society'
_journal_page_first 11980
_journal_paper_doi 10.1021/ja504528n
_journal_volume 136
_journal_year 2014
_chemical_formula_moiety 'C48 H75 N4 O5 U, 2.5(C6 H6)'
_chemical_formula_sum 'C63 H90 N4 O5 U'
_chemical_formula_weight 1221.42
_chemical_name_systematic
; 
 ? 
;
_space_group_IT_number 2
_symmetry_cell_setting triclinic
_symmetry_space_group_name_Hall '-P 1'
_symmetry_space_group_name_H-M 'P -1'
_atom_sites_solution_hydrogens geom
_atom_sites_solution_primary direct
_atom_sites_solution_secondary difmap
_audit_creation_method SHELXL-97
_cell_angle_alpha 87.922(4)
_cell_angle_beta 89.228(4)
_cell_angle_gamma 81.815(4)
_cell_formula_units_Z 2
_cell_length_a 10.281(2)
_cell_length_b 16.229(4)
_cell_length_c 17.814(4)
_cell_measurement_reflns_used 9910
_cell_measurement_temperature 100(2)
_cell_measurement_theta_max 29.07
_cell_measurement_theta_min 2.31
_cell_volume 2940.0(11)
_computing_cell_refinement 'Bruker SAINT'
_computing_data_collection 'Bruker APEX2'
_computing_data_reduction 'Bruker SAINT'
_computing_molecular_graphics 'SHELXTL 6.12 (Bruker AXS, 2002)'
_computing_publication_material 'SHELXTL 6.12 (Bruker AXS, 2002)'
_computing_structure_refinement 'SHELXTL 6.12 (Bruker AXS, 2002)'
_computing_structure_solution 'SHELXTL 6.12 (Bruker AXS, 2002)'
_diffrn_ambient_temperature 100(2)
_diffrn_detector_area_resol_mean 83.33
_diffrn_measured_fraction_theta_full 0.997
_diffrn_measured_fraction_theta_max 0.997
_diffrn_measurement_device_type 'Bruker Kappa APEX II'
_diffrn_measurement_method '\f and \w scans'
_diffrn_radiation_monochromator 'Quazar focussing montel optics'
_diffrn_radiation_source 'ImuS micro-focus tube'
_diffrn_radiation_type MoK\a
_diffrn_radiation_wavelength 0.71073
_diffrn_reflns_av_R_equivalents 0.0476
_diffrn_reflns_av_sigmaI/netI 0.0517
_diffrn_reflns_limit_h_max 12
_diffrn_reflns_limit_h_min -13
_diffrn_reflns_limit_k_max 21
_diffrn_reflns_limit_k_min -21
_diffrn_reflns_limit_l_max 16
_diffrn_reflns_limit_l_min -23
_diffrn_reflns_number 53125
_diffrn_reflns_theta_full 28.28
_diffrn_reflns_theta_max 28.28
_diffrn_reflns_theta_min 2.21
_exptl_absorpt_coefficient_mu 2.811
_exptl_absorpt_correction_T_max 0.746
_exptl_absorpt_correction_T_min 0.573
_exptl_absorpt_correction_type multi-scan
_exptl_absorpt_process_details 'SADABS, Bruker-AXS, 2008'
_exptl_crystal_colour yellow
_exptl_crystal_density_diffrn 1.380
_exptl_crystal_density_method 'not measured'
_exptl_crystal_description needle
_exptl_crystal_F_000 1256
_exptl_crystal_size_max 0.23
_exptl_crystal_size_mid 0.07
_exptl_crystal_size_min 0.05
_refine_diff_density_max 2.502
_refine_diff_density_min -2.939
_refine_diff_density_rms 0.132
_refine_ls_extinction_method none
_refine_ls_goodness_of_fit_ref 1.059
_refine_ls_hydrogen_treatment constr
_refine_ls_matrix_type full
_refine_ls_number_parameters 673
_refine_ls_number_reflns 14562
_refine_ls_number_restraints 0
_refine_ls_restrained_S_all 1.059
_refine_ls_R_factor_all 0.0476
_refine_ls_R_factor_gt 0.0366
_refine_ls_shift/su_max 0.004
_refine_ls_shift/su_mean 0.000
_refine_ls_structure_factor_coef Fsqd
_refine_ls_weighting_details 'calc w=1/[\s^2^(Fo^2^)+(0.0515P)^2^+0.6234P] where P=(Fo^2^+2Fc^2^)/3'
_refine_ls_weighting_scheme calc
_refine_ls_wR_factor_gt 0.0854
_refine_ls_wR_factor_ref 0.0907
_reflns_number_gt 12578
_reflns_number_total 14562
_reflns_threshold_expression >2sigma(I)
_cod_data_source_file ja504528n_si_002.cif
_cod_data_source_block acs1206
_cod_depositor_comments 'Adding full bibliography for 4122183--4122197.cif.'
_cod_original_cell_volume 2940.1(11)
_cod_original_sg_symbol_Hall -P1
_cod_original_sg_symbol_H-M P-1
_cod_database_code 4122187

loop_
_symmetry_equiv_pos_as_xyz
'x, y, z'
'-x, -y, -z'

loop_
_atom_site_label
_atom_site_type_symbol
_atom_site_fract_x
_atom_site_fract_y
_atom_site_fract_z
_atom_site_U_iso_or_equiv
_atom_site_adp_type
_atom_site_occupancy
_atom_site_symmetry_multiplicity
_atom_site_calc_flag
_atom_site_refinement_flags
U1 U 0.736497(11) 0.813651(7) 0.710428(7) 0.01687(4) Uani 1 1 d .
O1 O 0.6349(2) 0.76046(14) 0.61638(14) 0.0224(5) Uani 1 1 d .
O2 O 0.7117(2) 0.69643(13) 0.76505(13) 0.0181(5) Uani 1 1 d .
O3 O 0.8573(2) 0.82231(14) 0.81096(13) 0.0203(5) Uani 1 1 d .
O4 O 0.9239(2) 0.72311(14) 0.67201(14) 0.0216(5) Uani 1 1 d .
O5 O 0.8109(2) 0.89432(15) 0.65458(14) 0.0246(5) Uani 1 1 d .
N1 N 0.5219(3) 0.92755(17) 0.66268(17) 0.0214(6) Uani 1 1 d .
N2 N 0.5083(3) 0.83320(16) 0.80825(16) 0.0181(6) Uani 1 1 d .
N3 N 0.6715(3) 0.96690(17) 0.79242(17) 0.0201(6) Uani 1 1 d .
N4 N 1.0462(3) 0.74085(18) 0.64386(18) 0.0246(6) Uani 1 1 d .
C1 C 0.3938(3) 0.9183(2) 0.7001(2) 0.0221(7) Uani 1 1 d .
H1A H 0.3274 0.9151 0.6609 0.027 Uiso 1 1 calc R
H1B H 0.3644 0.9687 0.7290 0.027 Uiso 1 1 calc R
C2 C 0.3995(3) 0.8417(2) 0.75281(19) 0.0210(7) Uani 1 1 d .
H2A H 0.3149 0.8441 0.7804 0.025 Uiso 1 1 calc R
H2B H 0.4096 0.7913 0.7223 0.025 Uiso 1 1 calc R
C3 C 0.4952(3) 0.9040(2) 0.8598(2) 0.0213(7) Uani 1 1 d .
H3A H 0.4692 0.8842 0.9103 0.026 Uiso 1 1 calc R
H3B H 0.4241 0.9474 0.8415 0.026 Uiso 1 1 calc R
C4 C 0.6214(3) 0.9428(2) 0.8666(2) 0.0222(7) Uani 1 1 d .
H4A H 0.6038 0.9927 0.8976 0.027 Uiso 1 1 calc R
H4B H 0.6890 0.9024 0.8922 0.027 Uiso 1 1 calc R
C5 C 0.5758(3) 1.0314(2) 0.7541(2) 0.0236(7) Uani 1 1 d .
H5A H 0.6071 1.0862 0.7564 0.028 Uiso 1 1 calc R
H5B H 0.4901 1.0351 0.7807 0.028 Uiso 1 1 calc R
C6 C 0.5577(4) 1.0120(2) 0.6734(2) 0.0249(7) Uani 1 1 d .
H6A H 0.4880 1.0540 0.6515 0.030 Uiso 1 1 calc R
H6B H 0.6402 1.0170 0.6455 0.030 Uiso 1 1 calc R
C7 C 0.5110(3) 0.9232(2) 0.5794(2) 0.0232(7) Uani 1 1 d .
H7A H 0.5979 0.9294 0.5570 0.028 Uiso 1 1 calc R
H7B H 0.4485 0.9719 0.5616 0.028 Uiso 1 1 calc R
C8 C 0.4681(3) 0.8469(2) 0.54885(19) 0.0220(7) Uani 1 1 d .
C9 C 0.5401(3) 0.7674(2) 0.5653(2) 0.0218(7) Uani 1 1 d .
C10 C 0.5093(3) 0.6985(2) 0.52603(19) 0.0218(7) Uani 1 1 d .
C11 C 0.4056(4) 0.7110(2) 0.4746(2) 0.0269(8) Uani 1 1 d .
H11 H 0.3839 0.6641 0.4496 0.032 Uiso 1 1 calc R
C12 C 0.3329(3) 0.7885(2) 0.4583(2) 0.0266(8) Uani 1 1 d .
C13 C 0.3661(3) 0.8558(2) 0.4966(2) 0.0250(7) Uani 1 1 d .
H13 H 0.3180 0.9095 0.4869 0.030 Uiso 1 1 calc R
C14 C 0.5897(3) 0.6133(2) 0.5352(2) 0.0221(7) Uani 1 1 d .
H14A H 0.5304 0.5708 0.5306 0.027 Uiso 1 1 calc R
H14B H 0.6260 0.6072 0.5866 0.027 Uiso 1 1 calc R
C15 C 0.7050(3) 0.5945(2) 0.4783(2) 0.0258(7) Uani 1 1 d .
C16 C 0.6584(4) 0.6067(3) 0.3977(2) 0.0434(11) Uani 1 1 d .
H16A H 0.7338 0.5952 0.3635 0.065 Uiso 1 1 calc R
H16B H 0.6164 0.6643 0.3891 0.065 Uiso 1 1 calc R
H16C H 0.5951 0.5686 0.3883 0.065 Uiso 1 1 calc R
C17 C 0.7687(4) 0.5044(2) 0.4908(2) 0.0367(9) Uani 1 1 d .
H17A H 0.7050 0.4670 0.4800 0.055 Uiso 1 1 calc R
H17B H 0.7970 0.4953 0.5431 0.055 Uiso 1 1 calc R
H17C H 0.8450 0.4930 0.4573 0.055 Uiso 1 1 calc R
C18 C 0.8088(4) 0.6513(3) 0.4928(2) 0.0340(9) Uani 1 1 d .
H18A H 0.8415 0.6410 0.5441 0.051 Uiso 1 1 calc R
H18B H 0.7691 0.7097 0.4863 0.051 Uiso 1 1 calc R
H18C H 0.8819 0.6396 0.4571 0.051 Uiso 1 1 calc R
C19 C 0.2270(4) 0.7999(3) 0.3994(2) 0.0349(9) Uani 1 1 d .
H19A H 0.1593 0.8460 0.4127 0.052 Uiso 1 1 calc R
H19B H 0.1873 0.7486 0.3969 0.052 Uiso 1 1 calc R
H19C H 0.2656 0.8124 0.3505 0.052 Uiso 1 1 calc R
C20 C 0.5021(3) 0.7562(2) 0.85663(19) 0.0198(7) Uani 1 1 d .
H20A H 0.4203 0.7648 0.8871 0.024 Uiso 1 1 calc R
H20B H 0.5768 0.7496 0.8918 0.024 Uiso 1 1 calc R
C21 C 0.5052(3) 0.6762(2) 0.81587(19) 0.0190(7) Uani 1 1 d .
C22 C 0.6167(3) 0.6471(2) 0.77393(18) 0.0177(6) Uani 1 1 d .
C23 C 0.6300(3) 0.5675(2) 0.74317(18) 0.0177(6) Uani 1 1 d .
C24 C 0.5251(3) 0.5215(2) 0.7531(2) 0.0210(7) Uani 1 1 d .
H24 H 0.5318 0.4684 0.7314 0.025 Uiso 1 1 calc R
C25 C 0.4118(3) 0.5499(2) 0.7933(2) 0.0215(7) Uani 1 1 d .
C26 C 0.4043(3) 0.6279(2) 0.82470(19) 0.0208(7) Uani 1 1 d .
H26 H 0.3283 0.6485 0.8529 0.025 Uiso 1 1 calc R
C27 C 0.7528(3) 0.5321(2) 0.70094(19) 0.0197(7) Uani 1 1 d .
H27A H 0.7923 0.5792 0.6777 0.024 Uiso 1 1 calc R
H27B H 0.7264 0.4991 0.6596 0.024 Uiso 1 1 calc R
C28 C 0.8601(3) 0.4768(2) 0.7469(2) 0.0217(7) Uani 1 1 d .
C29 C 0.8084(4) 0.3988(2) 0.7798(2) 0.0315(9) Uani 1 1 d .
H29A H 0.8783 0.3643 0.8081 0.047 Uiso 1 1 calc R
H29B H 0.7800 0.3669 0.7389 0.047 Uiso 1 1 calc R
H29C H 0.7337 0.4156 0.8134 0.047 Uiso 1 1 calc R
C30 C 0.9754(3) 0.4488(2) 0.6935(2) 0.0281(8) Uani 1 1 d .
H30A H 1.0104 0.4979 0.6725 0.042 Uiso 1 1 calc R
H30B H 0.9447 0.4178 0.6527 0.042 Uiso 1 1 calc R
H30C H 1.0445 0.4130 0.7214 0.042 Uiso 1 1 calc R
C31 C 0.9076(4) 0.5265(2) 0.8101(2) 0.0311(8) Uani 1 1 d .
H31A H 0.8347 0.5429 0.8449 0.047 Uiso 1 1 calc R
H31B H 0.9394 0.5765 0.7886 0.047 Uiso 1 1 calc R
H31C H 0.9791 0.4920 0.8372 0.047 Uiso 1 1 calc R
C32 C 0.3012(3) 0.4979(2) 0.8042(2) 0.0284(8) Uani 1 1 d .
H32A H 0.2657 0.4876 0.7552 0.043 Uiso 1 1 calc R
H32B H 0.2315 0.5279 0.8350 0.043 Uiso 1 1 calc R
H32C H 0.3349 0.4447 0.8295 0.043 Uiso 1 1 calc R
C33 C 0.7961(3) 1.0030(2) 0.7971(2) 0.0223(7) Uani 1 1 d .
H33A H 0.7748 1.0591 0.8180 0.027 Uiso 1 1 calc R
H33B H 0.8291 1.0107 0.7452 0.027 Uiso 1 1 calc R
C34 C 0.9072(3) 0.9559(2) 0.84246(19) 0.0206(7) Uani 1 1 d .
C35 C 0.9321(3) 0.8684(2) 0.84778(19) 0.0186(6) Uani 1 1 d .
C36 C 1.0356(3) 0.8296(2) 0.89392(19) 0.0195(7) Uani 1 1 d .
C37 C 1.1189(3) 0.8792(2) 0.9261(2) 0.0219(7) Uani 1 1 d .
H37 H 1.1917 0.8526 0.9544 0.026 Uiso 1 1 calc R
C38 C 1.0997(3) 0.9653(2) 0.91868(19) 0.0212(7) Uani 1 1 d .
C39 C 0.9908(3) 1.0026(2) 0.87824(19) 0.0217(7) Uani 1 1 d .
H39 H 0.9727 1.0617 0.8748 0.026 Uiso 1 1 calc R
C40 C 1.0573(3) 0.7357(2) 0.9078(2) 0.0219(7) Uani 1 1 d .
H40A H 1.1526 0.7171 0.9141 0.026 Uiso 1 1 calc R
H40B H 1.0291 0.7092 0.8628 0.026 Uiso 1 1 calc R
C41 C 0.9837(3) 0.7040(2) 0.9774(2) 0.0227(7) Uani 1 1 d .
C42 C 0.8341(3) 0.7229(2) 0.9659(2) 0.0263(8) Uani 1 1 d .
H42A H 0.7889 0.6997 1.0088 0.040 Uiso 1 1 calc R
H42B H 0.8107 0.6976 0.9198 0.040 Uiso 1 1 calc R
H42C H 0.8075 0.7833 0.9619 0.040 Uiso 1 1 calc R
C43 C 1.0228(4) 0.6093(2) 0.9853(2) 0.0326(9) Uani 1 1 d .
H43A H 1.1179 0.5964 0.9926 0.049 Uiso 1 1 calc R
H43B H 0.9986 0.5834 0.9396 0.049 Uiso 1 1 calc R
H43C H 0.9768 0.5876 1.0286 0.049 Uiso 1 1 calc R
C44 C 1.0198(4) 0.7441(2) 1.0492(2) 0.0297(8) Uani 1 1 d .
H44A H 0.9733 0.7220 1.0921 0.044 Uiso 1 1 calc R
H44B H 0.9944 0.8046 1.0444 0.044 Uiso 1 1 calc R
H44C H 1.1148 0.7315 1.0571 0.044 Uiso 1 1 calc R
C45 C 1.1919(3) 1.0173(2) 0.9541(2) 0.0256(7) Uani 1 1 d .
H45A H 1.2296 1.0510 0.9150 0.038 Uiso 1 1 calc R
H45B H 1.2626 0.9806 0.9799 0.038 Uiso 1 1 calc R
H45C H 1.1431 1.0541 0.9904 0.038 Uiso 1 1 calc R
C46 C 1.1339(4) 0.6608(2) 0.6419(3) 0.0457(12) Uani 1 1 d .
H46A H 1.1429 0.6356 0.6928 0.069 Uiso 1 1 calc R
H46B H 1.2205 0.6702 0.6227 0.069 Uiso 1 1 calc R
H46C H 1.0966 0.6232 0.6090 0.069 Uiso 1 1 calc R
C47 C 1.1007(3) 0.7984(2) 0.6940(2) 0.0274(8) Uani 1 1 d .
H47A H 1.0403 0.8508 0.6961 0.041 Uiso 1 1 calc R
H47B H 1.1862 0.8097 0.6744 0.041 Uiso 1 1 calc R
H47C H 1.1117 0.7727 0.7446 0.041 Uiso 1 1 calc R
C48 C 1.0285(4) 0.7812(3) 0.5668(2) 0.0372(10) Uani 1 1 d .
H48A H 0.9942 0.7432 0.5332 0.056 Uiso 1 1 calc R
H48B H 1.1134 0.7940 0.5476 0.056 Uiso 1 1 calc R
H48C H 0.9665 0.8328 0.5694 0.056 Uiso 1 1 calc R
C101 C 0.7909(4) 0.8811(3) 0.4355(3) 0.0424(11) Uani 1 1 d .
H101 H 0.7467 0.8583 0.4768 0.051 Uiso 1 1 calc R
C102 C 0.8640(5) 0.9435(3) 0.4470(3) 0.0449(11) Uani 1 1 d .
H102 H 0.8717 0.9636 0.4960 0.054 Uiso 1 1 calc R
C103 C 0.9264(5) 0.9770(3) 0.3867(4) 0.0542(15) Uani 1 1 d .
H103 H 0.9774 1.0204 0.3940 0.065 Uiso 1 1 calc R
C104 C 0.9149(4) 0.9475(3) 0.3159(3) 0.0501(14) Uani 1 1 d .
H104 H 0.9574 0.9709 0.2743 0.060 Uiso 1 1 calc R
C105 C 0.8419(5) 0.8843(3) 0.3057(3) 0.0499(12) Uani 1 1 d .
H105 H 0.8341 0.8637 0.2570 0.060 Uiso 1 1 calc R
C106 C 0.7804(5) 0.8510(3) 0.3656(3) 0.0481(12) Uani 1 1 d .
H106 H 0.7305 0.8070 0.3586 0.058 Uiso 1 1 calc R
C201 C 0.5261(4) 0.2690(2) 0.7889(3) 0.0390(10) Uani 1 1 d .
H201 H 0.5519 0.2998 0.7463 0.047 Uiso 1 1 calc R
C202 C 0.3962(4) 0.2541(2) 0.7974(3) 0.0379(10) Uani 1 1 d .
H202 H 0.3334 0.2743 0.7601 0.045 Uiso 1 1 calc R
C203 C 0.3590(4) 0.2098(3) 0.8598(2) 0.0368(9) Uani 1 1 d .
H203 H 0.2703 0.2006 0.8659 0.044 Uiso 1 1 calc R
C204 C 0.4500(4) 0.1793(3) 0.9132(2) 0.0370(9) Uani 1 1 d .
H204 H 0.4243 0.1481 0.9556 0.044 Uiso 1 1 calc R
C205 C 0.5792(4) 0.1938(2) 0.9056(2) 0.0362(9) Uani 1 1 d .
H205 H 0.6419 0.1731 0.9428 0.043 Uiso 1 1 calc R
C206 C 0.6160(4) 0.2389(2) 0.8429(3) 0.0377(10) Uani 1 1 d .
H206 H 0.7045 0.2489 0.8374 0.045 Uiso 1 1 calc R
C301 C 0.6219(4) 0.5208(3) -0.0193(2) 0.0406(10) Uani 1 1 d .
H301 H 0.7062 0.5345 -0.0326 0.049 Uiso 1 1 calc R
C302 C 0.5318(4) 0.5781(3) 0.0144(2) 0.0387(10) Uani 1 1 d .
H302 H 0.5528 0.6318 0.0243 0.046 Uiso 1 1 calc R
C303 C 0.4093(4) 0.5573(3) 0.0341(2) 0.0402(10) Uani 1 1 d .
H303 H 0.3464 0.5969 0.0578 0.048 Uiso 1 1 calc R

loop_
_atom_site_aniso_label
_atom_site_aniso_U_11
_atom_site_aniso_U_22
_atom_site_aniso_U_33
_atom_site_aniso_U_23
_atom_site_aniso_U_13
_atom_site_aniso_U_12
U1 0.01187(6) 0.02317(7) 0.01643(7) 0.00063(4) 0.00181(4) -0.00595(4)
O1 0.0187(12) 0.0284(12) 0.0205(13) -0.0008(10) -0.0024(10) -0.0042(9)
O2 0.0143(11) 0.0217(11) 0.0196(12) -0.0006(9) 0.0034(9) -0.0076(9)
O3 0.0170(11) 0.0233(11) 0.0214(13) -0.0015(9) -0.0004(9) -0.0057(9)
O4 0.0110(10) 0.0274(12) 0.0280(14) -0.0021(10) 0.0092(9) -0.0085(9)
O5 0.0184(12) 0.0284(12) 0.0273(14) 0.0034(10) 0.0009(10) -0.0059(10)
N1 0.0180(14) 0.0232(14) 0.0236(16) 0.0020(11) -0.0003(12) -0.0054(11)
N2 0.0113(12) 0.0230(13) 0.0199(15) 0.0000(11) 0.0029(11) -0.0026(10)
N3 0.0148(13) 0.0232(14) 0.0232(16) 0.0017(11) -0.0020(11) -0.0062(11)
N4 0.0169(14) 0.0313(16) 0.0271(17) -0.0030(12) 0.0086(12) -0.0090(12)
C1 0.0155(15) 0.0261(17) 0.0244(19) -0.0003(13) -0.0008(13) -0.0020(13)
C2 0.0157(15) 0.0267(17) 0.0208(18) 0.0005(13) 0.0016(13) -0.0046(13)
C3 0.0156(15) 0.0259(17) 0.0225(18) -0.0032(13) 0.0027(13) -0.0033(13)
C4 0.0190(16) 0.0275(17) 0.0204(18) -0.0024(13) 0.0016(13) -0.0037(13)
C5 0.0205(17) 0.0232(16) 0.027(2) -0.0002(14) -0.0037(14) -0.0020(13)
C6 0.0237(17) 0.0242(17) 0.027(2) 0.0052(14) -0.0024(15) -0.0048(13)
C7 0.0194(16) 0.0296(18) 0.0209(18) 0.0057(14) 0.0002(14) -0.0065(13)
C8 0.0212(16) 0.0322(18) 0.0133(17) 0.0029(13) 0.0016(13) -0.0073(14)
C9 0.0154(15) 0.0326(18) 0.0180(17) -0.0004(13) 0.0018(13) -0.0057(13)
C10 0.0204(16) 0.0306(18) 0.0157(17) -0.0002(13) 0.0024(13) -0.0088(13)
C11 0.0237(18) 0.038(2) 0.0208(19) -0.0019(15) 0.0018(14) -0.0115(15)
C12 0.0205(17) 0.041(2) 0.0189(18) 0.0008(15) 0.0012(14) -0.0064(15)
C13 0.0215(17) 0.0351(19) 0.0176(18) 0.0048(14) 0.0007(14) -0.0028(14)
C14 0.0203(16) 0.0297(17) 0.0180(17) -0.0038(13) 0.0036(13) -0.0085(13)
C15 0.0232(17) 0.0354(19) 0.0204(19) -0.0029(14) 0.0043(14) -0.0098(14)
C16 0.033(2) 0.075(3) 0.024(2) -0.009(2) 0.0052(18) -0.012(2)
C17 0.033(2) 0.040(2) 0.037(2) -0.0091(18) 0.0146(18) -0.0054(17)
C18 0.028(2) 0.043(2) 0.034(2) -0.0096(17) 0.0128(17) -0.0142(17)
C19 0.027(2) 0.052(2) 0.025(2) -0.0024(17) -0.0043(16) -0.0041(17)
C20 0.0144(15) 0.0271(17) 0.0180(17) 0.0024(13) 0.0045(13) -0.0047(12)
C21 0.0131(14) 0.0265(16) 0.0173(17) 0.0030(13) 0.0003(12) -0.0040(12)
C22 0.0119(14) 0.0262(16) 0.0154(16) 0.0034(12) 0.0004(12) -0.0055(12)
C23 0.0148(15) 0.0241(16) 0.0144(16) 0.0015(12) 0.0010(12) -0.0044(12)
C24 0.0182(16) 0.0239(16) 0.0216(18) -0.0006(13) -0.0007(13) -0.0055(13)
C25 0.0152(15) 0.0283(17) 0.0222(18) 0.0034(13) -0.0006(13) -0.0084(13)
C26 0.0122(14) 0.0320(18) 0.0183(17) 0.0015(13) 0.0028(12) -0.0048(13)
C27 0.0185(15) 0.0253(16) 0.0165(17) -0.0015(12) 0.0056(13) -0.0074(13)
C28 0.0167(15) 0.0284(17) 0.0200(18) -0.0010(13) 0.0036(13) -0.0040(13)
C29 0.0230(18) 0.0315(19) 0.039(2) 0.0089(16) 0.0057(16) -0.0052(15)
C30 0.0201(17) 0.0318(19) 0.032(2) -0.0034(15) 0.0093(15) -0.0041(14)
C31 0.0188(17) 0.040(2) 0.034(2) -0.0015(17) -0.0057(16) -0.0032(15)
C32 0.0180(17) 0.0348(19) 0.035(2) 0.0009(16) 0.0046(15) -0.0128(14)
C33 0.0179(16) 0.0225(16) 0.0270(19) 0.0016(13) -0.0005(14) -0.0050(13)
C34 0.0153(15) 0.0297(17) 0.0172(17) -0.0006(13) 0.0034(13) -0.0049(13)
C35 0.0154(15) 0.0239(16) 0.0178(17) -0.0028(12) 0.0028(13) -0.0070(12)
C36 0.0161(15) 0.0261(16) 0.0170(17) -0.0024(13) 0.0041(13) -0.0050(12)
C37 0.0126(15) 0.0331(18) 0.0205(18) -0.0039(14) 0.0032(13) -0.0046(13)
C38 0.0162(15) 0.0300(17) 0.0194(18) -0.0069(13) 0.0084(13) -0.0097(13)
C39 0.0195(16) 0.0257(17) 0.0215(18) -0.0031(13) 0.0066(13) -0.0084(13)
C40 0.0170(16) 0.0261(17) 0.0222(18) -0.0025(13) 0.0004(13) -0.0011(13)
C41 0.0202(16) 0.0261(17) 0.0222(19) -0.0005(13) -0.0018(14) -0.0042(13)
C42 0.0202(17) 0.0316(18) 0.028(2) 0.0037(15) -0.0001(15) -0.0071(14)
C43 0.036(2) 0.0255(18) 0.036(2) 0.0017(16) -0.0054(18) -0.0035(16)
C44 0.033(2) 0.034(2) 0.023(2) -0.0002(15) -0.0007(16) -0.0088(16)
C45 0.0179(16) 0.0354(19) 0.026(2) -0.0067(15) 0.0038(14) -0.0106(14)
C46 0.025(2) 0.032(2) 0.080(4) -0.010(2) 0.025(2) -0.0032(16)
C47 0.0171(16) 0.039(2) 0.029(2) -0.0004(15) 0.0022(14) -0.0120(14)
C48 0.028(2) 0.063(3) 0.025(2) -0.0015(18) 0.0063(16) -0.0243(19)
C101 0.040(2) 0.047(2) 0.039(3) 0.006(2) 0.014(2) -0.0043(19)
C102 0.058(3) 0.035(2) 0.038(3) -0.0055(19) -0.014(2) 0.008(2)
C103 0.035(2) 0.035(2) 0.093(5) 0.023(3) -0.028(3) -0.0105(19)
C104 0.027(2) 0.073(3) 0.045(3) 0.032(3) 0.008(2) 0.002(2)
C105 0.050(3) 0.065(3) 0.032(3) -0.006(2) -0.001(2) 0.004(2)
C106 0.041(3) 0.041(2) 0.064(4) 0.001(2) -0.005(2) -0.014(2)
C201 0.043(2) 0.029(2) 0.046(3) 0.0044(18) 0.002(2) -0.0119(17)
C202 0.038(2) 0.036(2) 0.039(3) 0.0017(18) -0.0097(19) -0.0041(17)
C203 0.029(2) 0.042(2) 0.041(3) -0.0058(18) 0.0048(18) -0.0074(17)
C204 0.042(2) 0.042(2) 0.028(2) -0.0043(17) 0.0058(18) -0.0088(18)
C205 0.036(2) 0.038(2) 0.035(2) -0.0053(17) -0.0089(18) -0.0052(17)
C206 0.033(2) 0.031(2) 0.051(3) -0.0051(18) -0.0013(19) -0.0113(17)
C301 0.025(2) 0.061(3) 0.036(3) 0.004(2) 0.0077(18) -0.0061(19)
C302 0.038(2) 0.045(2) 0.032(2) 0.0015(18) -0.0038(19) -0.0031(19)
C303 0.031(2) 0.053(3) 0.033(2) -0.0014(19) 0.0079(18) 0.0046(19)

loop_
_atom_type_symbol
_atom_type_description
_atom_type_scat_dispersion_real
_atom_type_scat_dispersion_imag
_atom_type_scat_source
C C 0.0033 0.0016 'International Tables Vol C Tables 4.2.6.8 and 6.1.1.4'
H H 0.0000 0.0000 'International Tables Vol C Tables 4.2.6.8 and 6.1.1.4'
N N 0.0061 0.0033 'International Tables Vol C Tables 4.2.6.8 and 6.1.1.4'
O O 0.0106 0.0060 'International Tables Vol C Tables 4.2.6.8 and 6.1.1.4'
U U -9.6767 9.6646 'International Tables Vol C Tables 4.2.6.8 and 6.1.1.4'

loop_
_geom_angle_atom_site_label_1
_geom_angle_atom_site_label_2
_geom_angle_atom_site_label_3
_geom_angle
_geom_angle_site_symmetry_1
_geom_angle_site_symmetry_3
O5 U1 O2 160.87(10) . .
O5 U1 O3 94.46(10) . .
O2 U1 O3 81.43(9) . .
O5 U1 O1 98.28(10) . .
O2 U1 O1 82.04(9) . .
O3 U1 O1 161.26(8) . .
O5 U1 O4 84.55(9) . .
O2 U1 O4 76.42(8) . .
O3 U1 O4 82.58(9) . .
O1 U1 O4 85.01(9) . .
O5 U1 N1 75.69(9) . .
O2 U1 N1 121.69(8) . .
O3 U1 N1 126.50(9) . .
O1 U1 N1 70.38(9) . .
O4 U1 N1 145.37(9) . .
O5 U1 N2 129.15(9) . .
O2 U1 N2 69.59(8) . .
O3 U1 N2 87.64(8) . .
O1 U1 N2 94.83(8) . .
O4 U1 N2 145.66(8) . .
N1 U1 N2 63.13(8) . .
O5 U1 N3 74.61(10) . .
O2 U1 N3 119.31(8) . .
O3 U1 N3 64.93(8) . .
O1 U1 N3 131.93(8) . .
O4 U1 N3 139.17(8) . .
N1 U1 N3 61.74(8) . .
N2 U1 N3 60.54(7) . .
C9 O1 U1 150.4(2) . .
C22 O2 U1 138.2(2) . .
C35 O3 U1 146.2(2) . .
N4 O4 U1 130.30(18) . .
C6 N1 C1 111.0(3) . .
C6 N1 C7 103.8(3) . .
C1 N1 C7 110.5(3) . .
C6 N1 U1 106.6(2) . .
C1 N1 U1 115.76(19) . .
C7 N1 U1 108.45(19) . .
C3 N2 C2 112.1(3) . .
C3 N2 C20 106.4(3) . .
C2 N2 C20 108.7(2) . .
C3 N2 U1 116.86(18) . .
C2 N2 U1 101.41(18) . .
C20 N2 U1 111.25(18) . .
C4 N3 C5 110.9(3) . .
C4 N3 C33 112.7(3) . .
C5 N3 C33 106.3(2) . .
C4 N3 U1 106.69(19) . .
C5 N3 U1 114.5(2) . .
C33 N3 U1 105.80(19) . .
O4 N4 C46 106.7(3) . .
O4 N4 C47 110.1(3) . .
C46 N4 C47 110.2(3) . .
O4 N4 C48 109.6(3) . .
C46 N4 C48 111.3(3) . .
C47 N4 C48 109.0(3) . .
N1 C1 C2 113.7(3) . .
N1 C1 H1A 108.8 . .
C2 C1 H1A 108.8 . .
N1 C1 H1B 108.8 . .
C2 C1 H1B 108.8 . .
H1A C1 H1B 107.7 . .
N2 C2 C1 114.2(3) . .
N2 C2 H2A 108.7 . .
C1 C2 H2A 108.7 . .
N2 C2 H2B 108.7 . .
C1 C2 H2B 108.7 . .
H2A C2 H2B 107.6 . .
N2 C3 C4 113.3(3) . .
N2 C3 H3A 108.9 . .
C4 C3 H3A 108.9 . .
N2 C3 H3B 108.9 . .
C4 C3 H3B 108.9 . .
H3A C3 H3B 107.7 . .
N3 C4 C3 111.5(3) . .
N3 C4 H4A 109.3 . .
C3 C4 H4A 109.3 . .
N3 C4 H4B 109.3 . .
C3 C4 H4B 109.3 . .
H4A C4 H4B 108.0 . .
N3 C5 C6 111.7(3) . .
N3 C5 H5A 109.3 . .
C6 C5 H5A 109.3 . .
N3 C5 H5B 109.3 . .
C6 C5 H5B 109.3 . .
H5A C5 H5B 107.9 . .
N1 C6 C5 114.0(3) . .
N1 C6 H6A 108.8 . .
C5 C6 H6A 108.8 . .
N1 C6 H6B 108.8 . .
C5 C6 H6B 108.8 . .
H6A C6 H6B 107.6 . .
N1 C7 C8 117.9(3) . .
N1 C7 H7A 107.8 . .
C8 C7 H7A 107.8 . .
N1 C7 H7B 107.8 . .
C8 C7 H7B 107.8 . .
H7A C7 H7B 107.2 . .
C13 C8 C9 120.2(3) . .
C13 C8 C7 119.1(3) . .
C9 C8 C7 120.3(3) . .
O1 C9 C10 122.6(3) . .
O1 C9 C8 118.9(3) . .
C10 C9 C8 118.5(3) . .
C11 C10 C9 118.8(3) . .
C11 C10 C14 119.5(3) . .
C9 C10 C14 121.6(3) . .
C12 C11 C10 123.4(4) . .
C12 C11 H11 118.3 . .
C10 C11 H11 118.3 . .
C11 C12 C13 116.9(3) . .
C11 C12 C19 121.6(4) . .
C13 C12 C19 121.4(3) . .
C12 C13 C8 122.1(3) . .
C12 C13 H13 118.9 . .
C8 C13 H13 118.9 . .
C10 C14 C15 115.4(3) . .
C10 C14 H14A 108.4 . .
C15 C14 H14A 108.4 . .
C10 C14 H14B 108.4 . .
C15 C14 H14B 108.4 . .
H14A C14 H14B 107.5 . .
C16 C15 C17 108.7(3) . .
C16 C15 C18 110.0(3) . .
C17 C15 C18 108.2(3) . .
C16 C15 C14 111.8(3) . .
C17 C15 C14 108.9(3) . .
C18 C15 C14 109.2(3) . .
C15 C16 H16A 109.5 . .
C15 C16 H16B 109.5 . .
H16A C16 H16B 109.5 . .
C15 C16 H16C 109.5 . .
H16A C16 H16C 109.5 . .
H16B C16 H16C 109.5 . .
C15 C17 H17A 109.5 . .
C15 C17 H17B 109.5 . .
H17A C17 H17B 109.5 . .
C15 C17 H17C 109.5 . .
H17A C17 H17C 109.5 . .
H17B C17 H17C 109.5 . .
C15 C18 H18A 109.5 . .
C15 C18 H18B 109.5 . .
H18A C18 H18B 109.5 . .
C15 C18 H18C 109.5 . .
H18A C18 H18C 109.5 . .
H18B C18 H18C 109.5 . .
C12 C19 H19A 109.5 . .
C12 C19 H19B 109.5 . .
H19A C19 H19B 109.5 . .
C12 C19 H19C 109.5 . .
H19A C19 H19C 109.5 . .
H19B C19 H19C 109.5 . .
N2 C20 C21 116.1(3) . .
N2 C20 H20A 108.3 . .
C21 C20 H20A 108.3 . .
N2 C20 H20B 108.3 . .
C21 C20 H20B 108.3 . .
H20A C20 H20B 107.4 . .
C26 C21 C22 119.7(3) . .
C26 C21 C20 121.1(3) . .
C22 C21 C20 118.9(3) . .
O2 C22 C21 118.2(3) . .
O2 C22 C23 121.5(3) . .
C21 C22 C23 120.3(3) . .
C24 C23 C22 117.7(3) . .
C24 C23 C27 120.7(3) . .
C22 C23 C27 121.6(3) . .
C25 C24 C23 123.0(3) . .
C25 C24 H24 118.5 . .
C23 C24 H24 118.5 . .
C24 C25 C26 117.4(3) . .
C24 C25 C32 121.7(3) . .
C26 C25 C32 120.8(3) . .
C21 C26 C25 121.7(3) . .
C21 C26 H26 119.1 . .
C25 C26 H26 119.1 . .
C23 C27 C28 116.8(3) . .
C23 C27 H27A 108.1 . .
C28 C27 H27A 108.1 . .
C23 C27 H27B 108.1 . .
C28 C27 H27B 108.1 . .
H27A C27 H27B 107.3 . .
C31 C28 C29 110.1(3) . .
C31 C28 C30 109.5(3) . .
C29 C28 C30 108.4(3) . .
C31 C28 C27 110.0(3) . .
C29 C28 C27 110.9(3) . .
C30 C28 C27 108.0(3) . .
C28 C29 H29A 109.5 . .
C28 C29 H29B 109.5 . .
H29A C29 H29B 109.5 . .
C28 C29 H29C 109.5 . .
H29A C29 H29C 109.5 . .
H29B C29 H29C 109.5 . .
C28 C30 H30A 109.5 . .
C28 C30 H30B 109.5 . .
H30A C30 H30B 109.5 . .
C28 C30 H30C 109.5 . .
H30A C30 H30C 109.5 . .
H30B C30 H30C 109.5 . .
C28 C31 H31A 109.5 . .
C28 C31 H31B 109.5 . .
H31A C31 H31B 109.5 . .
C28 C31 H31C 109.5 . .
H31A C31 H31C 109.5 . .
H31B C31 H31C 109.5 . .
C25 C32 H32A 109.5 . .
C25 C32 H32B 109.5 . .
H32A C32 H32B 109.5 . .
C25 C32 H32C 109.5 . .
H32A C32 H32C 109.5 . .
H32B C32 H32C 109.5 . .
N3 C33 C34 118.5(3) . .
N3 C33 H33A 107.7 . .
C34 C33 H33A 107.7 . .
N3 C33 H33B 107.7 . .
C34 C33 H33B 107.7 . .
H33A C33 H33B 107.1 . .
C39 C34 C35 119.6(3) . .
C39 C34 C33 117.4(3) . .
C35 C34 C33 123.0(3) . .
O3 C35 C34 120.7(3) . .
O3 C35 C36 120.3(3) . .
C34 C35 C36 119.0(3) . .
C37 C36 C35 118.8(3) . .
C37 C36 C40 120.4(3) . .
C35 C36 C40 120.9(3) . .
C38 C37 C36 122.8(3) . .
C38 C37 H37 118.6 . .
C36 C37 H37 118.6 . .
C37 C38 C39 117.4(3) . .
C37 C38 C45 121.6(3) . .
C39 C38 C45 121.0(3) . .
C38 C39 C34 122.1(3) . .
C38 C39 H39 119.0 . .
C34 C39 H39 119.0 . .
C36 C40 C41 115.0(3) . .
C36 C40 H40A 108.5 . .
C41 C40 H40A 108.5 . .
C36 C40 H40B 108.5 . .
C41 C40 H40B 108.5 . .
H40A C40 H40B 107.5 . .
C44 C41 C43 109.3(3) . .
C44 C41 C42 109.3(3) . .
C43 C41 C42 108.6(3) . .
C44 C41 C40 111.5(3) . .
C43 C41 C40 107.8(3) . .
C42 C41 C40 110.3(3) . .
C41 C42 H42A 109.5 . .
C41 C42 H42B 109.5 . .
H42A C42 H42B 109.5 . .
C41 C42 H42C 109.5 . .
H42A C42 H42C 109.5 . .
H42B C42 H42C 109.5 . .
C41 C43 H43A 109.5 . .
C41 C43 H43B 109.5 . .
H43A C43 H43B 109.5 . .
C41 C43 H43C 109.5 . .
H43A C43 H43C 109.5 . .
H43B C43 H43C 109.5 . .
C41 C44 H44A 109.5 . .
C41 C44 H44B 109.5 . .
H44A C44 H44B 109.5 . .
C41 C44 H44C 109.5 . .
H44A C44 H44C 109.5 . .
H44B C44 H44C 109.5 . .
C38 C45 H45A 109.5 . .
C38 C45 H45B 109.5 . .
H45A C45 H45B 109.5 . .
C38 C45 H45C 109.5 . .
H45A C45 H45C 109.5 . .
H45B C45 H45C 109.5 . .
N4 C46 H46A 109.5 . .
N4 C46 H46B 109.5 . .
H46A C46 H46B 109.5 . .
N4 C46 H46C 109.5 . .
H46A C46 H46C 109.5 . .
H46B C46 H46C 109.5 . .
N4 C47 H47A 109.5 . .
N4 C47 H47B 109.5 . .
H47A C47 H47B 109.5 . .
N4 C47 H47C 109.5 . .
H47A C47 H47C 109.5 . .
H47B C47 H47C 109.5 . .
N4 C48 H48A 109.5 . .
N4 C48 H48B 109.5 . .
H48A C48 H48B 109.5 . .
N4 C48 H48C 109.5 . .
H48A C48 H48C 109.5 . .
H48B C48 H48C 109.5 . .
C106 C101 C102 121.0(4) . .
C106 C101 H101 119.5 . .
C102 C101 H101 119.5 . .
C101 C102 C103 119.2(5) . .
C101 C102 H102 120.4 . .
C103 C102 H102 120.4 . .
C104 C103 C102 120.1(4) . .
C104 C103 H103 120.0 . .
C102 C103 H103 120.0 . .
C105 C104 C103 119.8(4) . .
C105 C104 H104 120.1 . .
C103 C104 H104 120.1 . .
C106 C105 C104 120.0(5) . .
C106 C105 H105 120.0 . .
C104 C105 H105 120.0 . .
C101 C106 C105 119.9(5) . .
C101 C106 H106 120.0 . .
C105 C106 H106 120.0 . .
C206 C201 C202 119.3(4) . .
C206 C201 H201 120.3 . .
C202 C201 H201 120.3 . .
C203 C202 C201 120.1(4) . .
C203 C202 H202 120.0 . .
C201 C202 H202 120.0 . .
C204 C203 C202 120.1(4) . .
C204 C203 H203 119.9 . .
C202 C203 H203 119.9 . .
C203 C204 C205 120.4(4) . .
C203 C204 H204 119.8 . .
C205 C204 H204 119.8 . .
C204 C205 C206 119.3(4) . .
C204 C205 H205 120.4 . .
C206 C205 H205 120.4 . .
C201 C206 C205 120.8(4) . .
C201 C206 H206 119.6 . .
C205 C206 H206 119.6 . .
C302 C301 C303 120.2(4) . 2_665
C302 C301 H301 119.9 . .
C303 C301 H301 119.9 2_665 .
C301 C302 C303 119.5(4) . .
C301 C302 H302 120.3 . .
C303 C302 H302 120.3 . .
C302 C303 C301 120.4(4) . 2_665
C302 C303 H303 119.8 . .
C301 C303 H303 119.8 2_665 .

loop_
_geom_bond_atom_site_label_1
_geom_bond_atom_site_label_2
_geom_bond_distance
_geom_bond_site_symmetry_2
U1 O5 1.860(2) .
U1 O2 2.151(2) .
U1 O3 2.213(2) .
U1 O1 2.248(2) .
U1 O4 2.360(2) .
U1 N1 2.790(3) .
U1 N2 2.891(3) .
U1 N3 2.921(3) .
O1 C9 1.333(4) .
O2 C22 1.352(4) .
O3 C35 1.340(4) .
O4 N4 1.411(3) .
N1 C6 1.488(4) .
N1 C1 1.492(4) .
N1 C7 1.494(4) .
N2 C3 1.488(4) .
N2 C2 1.491(4) .
N2 C20 1.501(4) .
N3 C4 1.471(4) .
N3 C5 1.484(4) .
N3 C33 1.487(4) .
N4 C46 1.474(5) .
N4 C47 1.486(5) .
N4 C48 1.501(5) .
C1 C2 1.527(4) .
C1 H1A 0.9900 .
C1 H1B 0.9900 .
C2 H2A 0.9900 .
C2 H2B 0.9900 .
C3 C4 1.529(5) .
C3 H3A 0.9900 .
C3 H3B 0.9900 .
C4 H4A 0.9900 .
C4 H4B 0.9900 .
C5 C6 1.502(5) .
C5 H5A 0.9900 .
C5 H5B 0.9900 .
C6 H6A 0.9900 .
C6 H6B 0.9900 .
C7 C8 1.495(5) .
C7 H7A 0.9900 .
C7 H7B 0.9900 .
C8 C13 1.400(5) .
C8 C9 1.416(5) .
C9 C10 1.415(5) .
C10 C11 1.403(5) .
C10 C14 1.511(5) .
C11 C12 1.391(5) .
C11 H11 0.9500 .
C12 C13 1.394(5) .
C12 C19 1.510(5) .
C13 H13 0.9500 .
C14 C15 1.554(5) .
C14 H14A 0.9900 .
C14 H14B 0.9900 .
C15 C16 1.518(6) .
C15 C17 1.524(5) .
C15 C18 1.536(5) .
C16 H16A 0.9800 .
C16 H16B 0.9800 .
C16 H16C 0.9800 .
C17 H17A 0.9800 .
C17 H17B 0.9800 .
C17 H17C 0.9800 .
C18 H18A 0.9800 .
C18 H18B 0.9800 .
C18 H18C 0.9800 .
C19 H19A 0.9800 .
C19 H19B 0.9800 .
C19 H19C 0.9800 .
C20 C21 1.506(5) .
C20 H20A 0.9900 .
C20 H20B 0.9900 .
C21 C26 1.391(4) .
C21 C22 1.395(4) .
C22 C23 1.409(5) .
C23 C24 1.403(4) .
C23 C27 1.513(4) .
C24 C25 1.389(5) .
C24 H24 0.9500 .
C25 C26 1.394(5) .
C25 C32 1.515(4) .
C26 H26 0.9500 .
C27 C28 1.544(5) .
C27 H27A 0.9900 .
C27 H27B 0.9900 .
C28 C31 1.534(5) .
C28 C29 1.535(5) .
C28 C30 1.536(5) .
C29 H29A 0.9800 .
C29 H29B 0.9800 .
C29 H29C 0.9800 .
C30 H30A 0.9800 .
C30 H30B 0.9800 .
C30 H30C 0.9800 .
C31 H31A 0.9800 .
C31 H31B 0.9800 .
C31 H31C 0.9800 .
C32 H32A 0.9800 .
C32 H32B 0.9800 .
C32 H32C 0.9800 .
C33 C34 1.508(5) .
C33 H33A 0.9900 .
C33 H33B 0.9900 .
C34 C39 1.398(5) .
C34 C35 1.407(5) .
C35 C36 1.415(5) .
C36 C37 1.397(5) .
C36 C40 1.520(5) .
C37 C38 1.386(5) .
C37 H37 0.9500 .
C38 C39 1.392(5) .
C38 C45 1.513(5) .
C39 H39 0.9500 .
C40 C41 1.552(5) .
C40 H40A 0.9900 .
C40 H40B 0.9900 .
C41 C44 1.530(5) .
C41 C43 1.534(5) .
C41 C42 1.540(5) .
C42 H42A 0.9800 .
C42 H42B 0.9800 .
C42 H42C 0.9800 .
C43 H43A 0.9800 .
C43 H43B 0.9800 .
C43 H43C 0.9800 .
C44 H44A 0.9800 .
C44 H44B 0.9800 .
C44 H44C 0.9800 .
C45 H45A 0.9800 .
C45 H45B 0.9800 .
C45 H45C 0.9800 .
C46 H46A 0.9800 .
C46 H46B 0.9800 .
C46 H46C 0.9800 .
C47 H47A 0.9800 .
C47 H47B 0.9800 .
C47 H47C 0.9800 .
C48 H48A 0.9800 .
C48 H48B 0.9800 .
C48 H48C 0.9800 .
C101 C106 1.364(7) .
C101 C102 1.368(7) .
C101 H101 0.9500 .
C102 C103 1.378(7) .
C102 H102 0.9500 .
C103 C104 1.378(8) .
C103 H103 0.9500 .
C104 C105 1.373(7) .
C104 H104 0.9500 .
C105 C106 1.367(7) .
C105 H105 0.9500 .
C106 H106 0.9500 .
C201 C206 1.371(6) .
C201 C202 1.396(6) .
C201 H201 0.9500 .
C202 C203 1.382(6) .
C202 H202 0.9500 .
C203 C204 1.372(6) .
C203 H203 0.9500 .
C204 C205 1.385(6) .
C204 H204 0.9500 .
C205 C206 1.391(6) .
C205 H205 0.9500 .
C206 H206 0.9500 .
C301 C302 1.365(6) .
C301 C303 1.387(6) 2_665
C301 H301 0.9500 .
C302 C303 1.387(6) .
C302 H302 0.9500 .
C303 C301 1.387(6) 2_665
C303 H303 0.9500 .

loop_
_geom_torsion_atom_site_label_1
_geom_torsion_atom_site_label_2
_geom_torsion_atom_site_label_3
_geom_torsion_atom_site_label_4
_geom_torsion
_geom_torsion_site_symmetry_1
_geom_torsion_site_symmetry_4
O5 U1 O1 C9 -70.5(4) . .
O2 U1 O1 C9 128.8(4) . .
O3 U1 O1 C9 157.1(4) . .
O4 U1 O1 C9 -154.2(4) . .
N1 U1 O1 C9 1.0(4) . .
N2 U1 O1 C9 60.2(4) . .
N3 U1 O1 C9 6.2(5) . .
O5 U1 O2 C22 -136.7(4) . .
O3 U1 O2 C22 144.5(3) . .
O1 U1 O2 C22 -44.4(3) . .
O4 U1 O2 C22 -131.1(3) . .
N1 U1 O2 C22 16.6(3) . .
N2 U1 O2 C22 53.8(3) . .
N3 U1 O2 C22 89.7(3) . .
O5 U1 O3 C35 19.6(4) . .
O2 U1 O3 C35 -179.2(4) . .
O1 U1 O3 C35 152.4(3) . .
O4 U1 O3 C35 103.5(4) . .
N1 U1 O3 C35 -55.9(4) . .
N2 U1 O3 C35 -109.5(4) . .
N3 U1 O3 C35 -51.1(4) . .
O5 U1 O4 N4 18.9(3) . .
O2 U1 O4 N4 -159.3(3) . .
O3 U1 O4 N4 -76.4(3) . .
O1 U1 O4 N4 117.7(3) . .
N1 U1 O4 N4 73.7(3) . .
N2 U1 O4 N4 -151.0(2) . .
N3 U1 O4 N4 -39.9(3) . .
O5 U1 N1 C6 -43.5(2) . .
O2 U1 N1 C6 145.2(2) . .
O3 U1 N1 C6 41.4(2) . .
O1 U1 N1 C6 -147.9(2) . .
O4 U1 N1 C6 -100.7(2) . .
N2 U1 N1 C6 105.8(2) . .
N3 U1 N1 C6 36.5(2) . .
O5 U1 N1 C1 -167.5(2) . .
O2 U1 N1 C1 21.3(3) . .
O3 U1 N1 C1 -82.6(2) . .
O1 U1 N1 C1 88.1(2) . .
O4 U1 N1 C1 135.4(2) . .
N2 U1 N1 C1 -18.2(2) . .
N3 U1 N1 C1 -87.5(2) . .
O5 U1 N1 C7 67.7(2) . .
O2 U1 N1 C7 -103.6(2) . .
O3 U1 N1 C7 152.58(18) . .
O1 U1 N1 C7 -36.73(19) . .
O4 U1 N1 C7 10.5(3) . .
N2 U1 N1 C7 -143.0(2) . .
N3 U1 N1 C7 147.7(2) . .
O5 U1 N2 C3 -43.4(3) . .
O2 U1 N2 C3 132.1(2) . .
O3 U1 N2 C3 50.4(2) . .
O1 U1 N2 C3 -148.2(2) . .
O4 U1 N2 C3 123.6(2) . .
N1 U1 N2 C3 -83.1(2) . .
N3 U1 N2 C3 -12.0(2) . .
O5 U1 N2 C2 78.7(2) . .
O2 U1 N2 C2 -105.74(19) . .
O3 U1 N2 C2 172.52(19) . .
O1 U1 N2 C2 -26.09(19) . .
O4 U1 N2 C2 -114.3(2) . .
N1 U1 N2 C2 39.03(18) . .
N3 U1 N2 C2 110.16(19) . .
O5 U1 N2 C20 -165.9(2) . .
O2 U1 N2 C20 9.7(2) . .
O3 U1 N2 C20 -72.1(2) . .
O1 U1 N2 C20 89.3(2) . .
O4 U1 N2 C20 1.1(3) . .
N1 U1 N2 C20 154.5(2) . .
N3 U1 N2 C20 -134.4(2) . .
O5 U1 N3 C4 -167.7(2) . .
O2 U1 N3 C4 -2.0(2) . .
O3 U1 N3 C4 -65.2(2) . .
O1 U1 N3 C4 104.9(2) . .
O4 U1 N3 C4 -105.7(2) . .
N1 U1 N3 C4 110.5(2) . .
N2 U1 N3 C4 37.08(19) . .
O5 U1 N3 C5 69.2(2) . .
O2 U1 N3 C5 -125.0(2) . .
O3 U1 N3 C5 171.8(2) . .
O1 U1 N3 C5 -18.1(2) . .
O4 U1 N3 C5 131.2(2) . .
N1 U1 N3 C5 -12.6(2) . .
N2 U1 N3 C5 -86.0(2) . .
O5 U1 N3 C33 -47.5(2) . .
O2 U1 N3 C33 118.23(19) . .
O3 U1 N3 C33 55.06(19) . .
O1 U1 N3 C33 -134.87(19) . .
O4 U1 N3 C33 14.5(3) . .
N1 U1 N3 C33 -129.3(2) . .
N2 U1 N3 C33 157.3(2) . .
U1 O4 N4 C46 170.1(3) . .
U1 O4 N4 C47 50.5(4) . .
U1 O4 N4 C48 -69.3(3) . .
C6 N1 C1 C2 -127.7(3) . .
C7 N1 C1 C2 117.7(3) . .
U1 N1 C1 C2 -6.0(4) . .
C3 N2 C2 C1 62.3(4) . .
C20 N2 C2 C1 179.6(3) . .
U1 N2 C2 C1 -63.1(3) . .
N1 C1 C2 N2 50.8(4) . .
C2 N2 C3 C4 -130.5(3) . .
C20 N2 C3 C4 110.8(3) . .
U1 N2 C3 C4 -14.1(4) . .
C5 N3 C4 C3 62.4(4) . .
C33 N3 C4 C3 -178.6(3) . .
U1 N3 C4 C3 -62.9(3) . .
N2 C3 C4 N3 53.6(4) . .
C4 N3 C5 C6 -134.4(3) . .
C33 N3 C5 C6 102.8(3) . .
U1 N3 C5 C6 -13.7(3) . .
C1 N1 C6 C5 61.8(4) . .
C7 N1 C6 C5 -179.5(3) . .
U1 N1 C6 C5 -65.1(3) . .
N3 C5 C6 N1 53.9(4) . .
C6 N1 C7 C8 -176.6(3) . .
C1 N1 C7 C8 -57.5(4) . .
U1 N1 C7 C8 70.3(3) . .
N1 C7 C8 C13 129.9(3) . .
N1 C7 C8 C9 -57.8(4) . .
U1 O1 C9 C10 -167.0(3) . .
U1 O1 C9 C8 13.8(6) . .
C13 C8 C9 O1 -178.7(3) . .
C7 C8 C9 O1 9.2(5) . .
C13 C8 C9 C10 2.1(5) . .
C7 C8 C9 C10 -170.1(3) . .
O1 C9 C10 C11 178.4(3) . .
C8 C9 C10 C11 -2.4(5) . .
O1 C9 C10 C14 -4.9(5) . .
C8 C9 C10 C14 174.3(3) . .
C9 C10 C11 C12 1.8(5) . .
C14 C10 C11 C12 -175.0(3) . .
C10 C11 C12 C13 -0.8(5) . .
C10 C11 C12 C19 176.6(3) . .
C11 C12 C13 C8 0.3(5) . .
C19 C12 C13 C8 -177.0(3) . .
C9 C8 C13 C12 -1.1(5) . .
C7 C8 C13 C12 171.2(3) . .
C11 C10 C14 C15 85.1(4) . .
C9 C10 C14 C15 -91.6(4) . .
C10 C14 C15 C16 -55.2(4) . .
C10 C14 C15 C17 -175.3(3) . .
C10 C14 C15 C18 66.7(4) . .
C3 N2 C20 C21 176.5(3) . .
C2 N2 C20 C21 55.6(3) . .
U1 N2 C20 C21 -55.2(3) . .
N2 C20 C21 C26 -122.2(3) . .
N2 C20 C21 C22 63.4(4) . .
U1 O2 C22 C21 -66.7(4) . .
U1 O2 C22 C23 114.5(3) . .
C26 C21 C22 O2 178.6(3) . .
C20 C21 C22 O2 -7.0(5) . .
C26 C21 C22 C23 -2.7(5) . .
C20 C21 C22 C23 171.8(3) . .
O2 C22 C23 C24 -178.1(3) . .
C21 C22 C23 C24 3.2(5) . .
O2 C22 C23 C27 2.1(5) . .
C21 C22 C23 C27 -176.7(3) . .
C22 C23 C24 C25 -1.8(5) . .
C27 C23 C24 C25 178.0(3) . .
C23 C24 C25 C26 -0.1(5) . .
C23 C24 C25 C32 -178.8(3) . .
C22 C21 C26 C25 0.7(5) . .
C20 C21 C26 C25 -173.7(3) . .
C24 C25 C26 C21 0.7(5) . .
C32 C25 C26 C21 179.4(3) . .
C24 C23 C27 C28 -86.3(4) . .
C22 C23 C27 C28 93.5(4) . .
C23 C27 C28 C31 -59.9(4) . .
C23 C27 C28 C29 62.1(4) . .
C23 C27 C28 C30 -179.3(3) . .
C4 N3 C33 C34 50.5(4) . .
C5 N3 C33 C34 172.2(3) . .
U1 N3 C33 C34 -65.7(3) . .
N3 C33 C34 C39 -148.2(3) . .
N3 C33 C34 C35 34.0(5) . .
U1 O3 C35 C34 31.0(5) . .
U1 O3 C35 C36 -150.3(3) . .
C39 C34 C35 O3 -176.7(3) . .
C33 C34 C35 O3 1.0(5) . .
C39 C34 C35 C36 4.6(5) . .
C33 C34 C35 C36 -177.7(3) . .
O3 C35 C36 C37 174.4(3) . .
C34 C35 C36 C37 -6.9(5) . .
O3 C35 C36 C40 -5.1(5) . .
C34 C35 C36 C40 173.6(3) . .
C35 C36 C37 C38 4.0(5) . .
C40 C36 C37 C38 -176.5(3) . .
C36 C37 C38 C39 1.2(5) . .
C36 C37 C38 C45 -179.8(3) . .
C37 C38 C39 C34 -3.7(5) . .
C45 C38 C39 C34 177.4(3) . .
C35 C34 C39 C38 0.8(5) . .
C33 C34 C39 C38 -177.1(3) . .
C37 C36 C40 C41 90.0(4) . .
C35 C36 C40 C41 -90.5(4) . .
C36 C40 C41 C44 -56.8(4) . .
C36 C40 C41 C43 -176.8(3) . .
C36 C40 C41 C42 64.7(4) . .
C106 C101 C102 C103 0.8(7) . .
C101 C102 C103 C104 -0.1(7) . .
C102 C103 C104 C105 -0.5(7) . .
C103 C104 C105 C106 0.3(7) . .
C102 C101 C106 C105 -1.0(7) . .
C104 C105 C106 C101 0.5(7) . .
C206 C201 C202 C203 0.5(6) . .
C201 C202 C203 C204 -1.1(6) . .
C202 C203 C204 C205 1.1(6) . .
C203 C204 C205 C206 -0.6(6) . .
C202 C201 C206 C205 0.0(6) . .
C204 C205 C206 C201 0.1(6) . .
C303 C301 C302 C303 0.4(7) 2_665 .
C301 C302 C303 C301 -0.4(7) . 2_665
